data_8106889
loop_
_publ_author_name
'Li, Meng'
'Bai, XueFeng'
'Hou, YanJun'

_publ_section_title
;
 The crystal structure of 1-(4-(2-chloroethoxy)phenyl)ethanone
;
_journal_issue 2
_journal_name_full 'Zeitschrift f\"ur Kristallographie - New Crystal Structures'
_journal_page_first 407
_journal_page_last 408
_journal_paper_doi 10.1515/ncrs-2015-0041
_journal_volume 231
_journal_year 2016
_chemical_formula_moiety 'C10 H11 Cl O2'
_chemical_formula_sum 'C10 H11 Cl O2'
_chemical_formula_weight 198.64
_chemical_name_systematic
; 
1-(4-(2-chloroethoxy)phenyl)ethanone
;
_space_group_IT_number 2
_space_group_name_Hall '-P 1'
_space_group_name_H-M_alt 'P -1'
_symmetry_cell_setting triclinic
_symmetry_space_group_name_Hall '-P 1'
_symmetry_space_group_name_H-M 'P -1'
_atom_sites_solution_hydrogens geom
_atom_sites_solution_primary direct
_atom_sites_solution_secondary difmap
_cell_angle_alpha 107.4340(10)
_cell_angle_beta 106.3070(10)
_cell_angle_gamma 101.9710(10)
_cell_formula_units_Z 2
_cell_length_a 7.8485(8)
_cell_length_b 8.0420(8)
_cell_length_c 8.8701(9)
_cell_measurement_reflns_used 2799
_cell_measurement_temperature 296(2)
_cell_measurement_theta_max 28.2786
_cell_measurement_theta_min 2.5878
_cell_volume 485.98(9)
_computing_cell_refinement SAINT
_computing_data_collection APEX2
_computing_data_reduction SAINT
_computing_molecular_graphics SHELXTL
_computing_publication_material SHELXTL
_computing_structure_refinement SHELXL97
_computing_structure_solution SHELXS97
_diffrn_ambient_temperature 296(2)
_diffrn_measured_fraction_theta_full 0.966
_diffrn_measured_fraction_theta_max 0.966
_diffrn_measurement_device_type 'CCD area detector'
_diffrn_measurement_method 'phi and omega scans'
_diffrn_radiation_monochromator graphite
_diffrn_radiation_source 'fine-focus sealed tube'
_diffrn_radiation_type MoK\a
_diffrn_radiation_wavelength 0.71073
_diffrn_reflns_av_R_equivalents 0.0203
_diffrn_reflns_av_sigmaI/netI 0.0220
_diffrn_reflns_limit_h_max 10
_diffrn_reflns_limit_h_min -10
_diffrn_reflns_limit_k_max 10
_diffrn_reflns_limit_k_min -10
_diffrn_reflns_limit_l_max 11
_diffrn_reflns_limit_l_min -11
_diffrn_reflns_number 4442
_diffrn_reflns_theta_full 28.29
_diffrn_reflns_theta_max 28.29
_diffrn_reflns_theta_min 2.59
_exptl_absorpt_coefficient_mu 0.356
_exptl_absorpt_correction_T_max 0.9194
_exptl_absorpt_correction_T_min 0.9069
_exptl_absorpt_correction_type multi-scan
_exptl_absorpt_process_details '(SADABS; Sheldrick, 1996)'
_exptl_crystal_colour colorless
_exptl_crystal_density_diffrn 1.357
_exptl_crystal_density_method 'not measured'
_exptl_crystal_description block
_exptl_crystal_F_000 208
_exptl_crystal_size_max 0.28
_exptl_crystal_size_mid 0.28
_exptl_crystal_size_min 0.24
_refine_diff_density_max 0.476
_refine_diff_density_min -0.714
_refine_diff_density_rms 0.058
_refine_ls_extinction_coef 0.179(16)
_refine_ls_extinction_expression Fc^*^=kFc[1+0.001xFc^2^\l^3^/sin(2\q)]^-1/4^
_refine_ls_extinction_method SHELXL
_refine_ls_goodness_of_fit_ref 1.045
_refine_ls_hydrogen_treatment mixed
_refine_ls_matrix_type full
_refine_ls_number_parameters 120
_refine_ls_number_reflns 2339
_refine_ls_number_restraints 0
_refine_ls_restrained_S_all 1.045
_refine_ls_R_factor_all 0.0571
_refine_ls_R_factor_gt 0.0513
_refine_ls_shift/su_max 0.000
_refine_ls_shift/su_mean 0.000
_refine_ls_structure_factor_coef Fsqd
_refine_ls_weighting_details 'calc w=1/[\s^2^(Fo^2^)+(0.0584P)^2^+0.2243P] where P=(Fo^2^+2Fc^2^)/3'
_refine_ls_weighting_scheme calc
_refine_ls_wR_factor_gt 0.1351
_refine_ls_wR_factor_ref 0.1405
_reflns_number_gt 2037
_reflns_number_total 2339
_reflns_threshold_expression >2sigma(I)
_cod_data_source_file suppl_ncrs-2015-0041_suppl.cif
_cod_data_source_block 1
_cod_original_cell_volume 485.97(8)
_cod_database_code 8106889

loop_
_symmetry_equiv_pos_as_xyz
'x, y, z'
'-x, -y, -z'

loop_
_atom_site_label
_atom_site_type_symbol
_atom_site_fract_x
_atom_site_fract_y
_atom_site_fract_z
_atom_site_U_iso_or_equiv
_atom_site_adp_type
_atom_site_occupancy
_atom_site_symmetry_multiplicity
_atom_site_calc_flag
_atom_site_refinement_flags
_atom_site_disorder_assembly
_atom_site_disorder_group
C1 C 0.7154(3) 0.8952(3) 0.8482(3) 0.0640(5) Uani 1 1 d . . .
H1A H 0.7969 0.9691 0.9637 0.096 Uiso 1 1 calc R . .
H1B H 0.7175 0.7710 0.8218 0.096 Uiso 1 1 calc R . .
H1C H 0.5901 0.8972 0.8339 0.096 Uiso 1 1 calc R . .
C2 C 0.7806(3) 0.9707(2) 0.7312(2) 0.0473(4) Uani 1 1 d . . .
C3 C 0.6742(2) 0.8808(2) 0.5443(2) 0.0402(4) Uani 1 1 d . . .
C4 C 0.5085(2) 0.7342(2) 0.4696(2) 0.0454(4) Uani 1 1 d . . .
H4 H 0.4616 0.6859 0.5381 0.055 Uiso 1 1 calc R . .
C5 C 0.4114(2) 0.6582(2) 0.2952(2) 0.0449(4) Uani 1 1 d . . .
H5 H 0.3007 0.5602 0.2477 0.054 Uiso 1 1 calc R . .
C6 C 0.4810(2) 0.7300(2) 0.1925(2) 0.0407(4) Uani 1 1 d . . .
C7 C 0.6472(2) 0.8757(2) 0.2650(2) 0.0465(4) Uani 1 1 d . . .
H7 H 0.6948 0.9229 0.1962 0.056 Uiso 1 1 calc R . .
C8 C 0.7413(2) 0.9501(2) 0.4378(2) 0.0448(4) Uani 1 1 d . . .
H8 H 0.8517 1.0484 0.4848 0.054 Uiso 1 1 calc R . .
C9 C 0.2206(3) 0.5291(3) -0.0600(2) 0.0502(4) Uani 1 1 d . . .
H9A H 0.1330 0.5685 -0.0106 0.060 Uiso 1 1 calc R . .
H9B H 0.2325 0.4177 -0.0431 0.060 Uiso 1 1 calc R . .
C10 C 0.1501(3) 0.4925(3) -0.2450(2) 0.0541(5) Uani 1 1 d . . .
H10A H 0.0436 0.3808 -0.3040 0.065 Uiso 1 1 calc R . .
H10B H 0.2474 0.4736 -0.2892 0.065 Uiso 1 1 calc R . .
Cl1 Cl 0.08210(11) 0.67773(8) -0.28509(8) 0.0884(3) Uani 1 1 d . . .
O1 O 0.9186(2) 1.1050(2) 0.78918(18) 0.0680(4) Uani 1 1 d . . .
O2 O 0.39800(17) 0.66882(18) 0.02015(15) 0.0509(3) Uani 1 1 d . . .

loop_
_atom_site_aniso_label
_atom_site_aniso_U_11
_atom_site_aniso_U_22
_atom_site_aniso_U_33
_atom_site_aniso_U_23
_atom_site_aniso_U_13
_atom_site_aniso_U_12
C1 0.0815(14) 0.0653(12) 0.0440(10) 0.0255(9) 0.0193(10) 0.0191(11)
C2 0.0511(9) 0.0476(9) 0.0430(9) 0.0183(7) 0.0136(7) 0.0190(8)
C3 0.0442(8) 0.0389(8) 0.0403(8) 0.0165(6) 0.0159(6) 0.0166(7)
C4 0.0515(9) 0.0444(9) 0.0456(9) 0.0225(7) 0.0214(7) 0.0127(7)
C5 0.0434(8) 0.0398(8) 0.0469(9) 0.0167(7) 0.0163(7) 0.0046(6)
C6 0.0418(8) 0.0411(8) 0.0381(8) 0.0135(6) 0.0158(6) 0.0116(7)
C7 0.0455(9) 0.0489(9) 0.0442(9) 0.0191(7) 0.0206(7) 0.0057(7)
C8 0.0394(8) 0.0436(8) 0.0456(9) 0.0155(7) 0.0146(7) 0.0053(7)
C9 0.0483(9) 0.0449(9) 0.0452(9) 0.0130(7) 0.0133(7) 0.0019(7)
C10 0.0618(11) 0.0426(9) 0.0443(10) 0.0096(7) 0.0120(8) 0.0104(8)
Cl1 0.1269(6) 0.0573(4) 0.0603(4) 0.0189(3) 0.0066(3) 0.0318(4)
O1 0.0632(9) 0.0676(9) 0.0492(8) 0.0181(7) 0.0059(6) -0.0003(7)
O2 0.0462(7) 0.0562(7) 0.0384(6) 0.0141(5) 0.0141(5) 0.0006(6)

loop_
_atom_type_symbol
_atom_type_description
_atom_type_scat_dispersion_real
_atom_type_scat_dispersion_imag
_atom_type_scat_source
C C 0.0033 0.0016 'International Tables Vol C Tables 4.2.6.8 and 6.1.1.4'
H H 0.0000 0.0000 'International Tables Vol C Tables 4.2.6.8 and 6.1.1.4'
O O 0.0106 0.0060 'International Tables Vol C Tables 4.2.6.8 and 6.1.1.4'
Cl Cl 0.1484 0.1585 'International Tables Vol C Tables 4.2.6.8 and 6.1.1.4'

loop_
_geom_angle_atom_site_label_1
_geom_angle_atom_site_label_2
_geom_angle_atom_site_label_3
_geom_angle
_geom_angle_site_symmetry_1
_geom_angle_site_symmetry_3
C2 C1 H1A 109.5 . .
C2 C1 H1B 109.5 . .
H1A C1 H1B 109.5 . .
C2 C1 H1C 109.5 . .
H1A C1 H1C 109.5 . .
H1B C1 H1C 109.5 . .
O1 C2 C3 120.41(16) . .
O1 C2 C1 119.94(17) . .
C3 C2 C1 119.65(16) . .
C4 C3 C8 117.80(15) . .
C4 C3 C2 123.67(15) . .
C8 C3 C2 118.52(15) . .
C5 C4 C3 121.67(15) . .
C5 C4 H4 119.2 . .
C3 C4 H4 119.2 . .
C4 C5 C6 119.30(15) . .
C4 C5 H5 120.4 . .
C6 C5 H5 120.3 . .
O2 C6 C5 124.93(15) . .
O2 C6 C7 115.28(14) . .
C5 C6 C7 119.79(15) . .
C8 C7 C6 120.25(15) . .
C8 C7 H7 119.9 . .
C6 C7 H7 119.9 . .
C7 C8 C3 121.19(15) . .
C7 C8 H8 119.4 . .
C3 C8 H8 119.4 . .
O2 C9 C10 108.90(15) . .
O2 C9 H9A 109.9 . .
C10 C9 H9A 109.9 . .
O2 C9 H9B 109.9 . .
C10 C9 H9B 109.9 . .
H9A C9 H9B 108.3 . .
C9 C10 Cl1 111.67(13) . .
C9 C10 H10A 109.3 . .
Cl1 C10 H10A 109.3 . .
C9 C10 H10B 109.3 . .
Cl1 C10 H10B 109.3 . .
H10A C10 H10B 107.9 . .
C6 O2 C9 117.84(13) . .

loop_
_geom_bond_atom_site_label_1
_geom_bond_atom_site_label_2
_geom_bond_distance
_geom_bond_site_symmetry_2
C1 C2 1.501(3) .
C1 H1A 0.9600 .
C1 H1B 0.9600 .
C1 H1C 0.9600 .
C2 O1 1.214(2) .
C2 C3 1.491(2) .
C3 C4 1.390(2) .
C3 C8 1.398(2) .
C4 C5 1.387(2) .
C4 H4 0.9300 .
C5 C6 1.388(2) .
C5 H5 0.9300 .
C6 O2 1.364(2) .
C6 C7 1.389(2) .
C7 C8 1.373(2) .
C7 H7 0.9300 .
C8 H8 0.9300 .
C9 O2 1.422(2) .
C9 C10 1.489(3) .
C9 H9A 0.9700 .
C9 H9B 0.9700 .
C10 Cl1 1.781(2) .
C10 H10A 0.9700 .
C10 H10B 0.9700 .

loop_
_geom_torsion_atom_site_label_1
_geom_torsion_atom_site_label_2
_geom_torsion_atom_site_label_3
_geom_torsion_atom_site_label_4
_geom_torsion
_geom_torsion_site_symmetry_1
_geom_torsion_site_symmetry_2
_geom_torsion_site_symmetry_3
_geom_torsion_site_symmetry_4
O1 C2 C3 C4 -175.70(18) . . . .
C1 C2 C3 C4 3.7(3) . . . .
O1 C2 C3 C8 2.6(3) . . . .
C1 C2 C3 C8 -177.94(17) . . . .
C8 C3 C4 C5 -0.2(3) . . . .
C2 C3 C4 C5 178.15(16) . . . .
C3 C4 C5 C6 0.0(3) . . . .
C4 C5 C6 O2 -179.36(16) . . . .
C4 C5 C6 C7 0.5(3) . . . .
O2 C6 C7 C8 179.03(16) . . . .
C5 C6 C7 C8 -0.8(3) . . . .
C6 C7 C8 C3 0.7(3) . . . .
C4 C3 C8 C7 -0.2(3) . . . .
C2 C3 C8 C7 -178.59(16) . . . .
O2 C9 C10 Cl1 -71.06(19) . . . .
C5 C6 O2 C9 4.4(3) . . . .
C7 C6 O2 C9 -175.46(15) . . . .
C10 C9 O2 C6 176.08(15) . . . .
